data_6000556
loop_
_publ_author_name
'Brunelli, M.'
'Fitch, A. N.'
'Jouanneaux, A.'
'Mora, A. J.'

_publ_section_title
;
 Crystal and molecular structures of norbornene
;
_journal_coden_ASTM ZEKRDZ
_journal_issue 1
_journal_name_full 'Zeitschrift f\"ur Kristallographie'
_journal_page_first 51
_journal_page_last 55
_journal_paper_doi 10.1524/zkri.216.1.51.18996
_journal_volume 216
_journal_year 2001
_chemical_formula_sum 'C7 H10'
_space_group_name_H-M_alt 'P 1 21/c 1'
_cell_angle_alpha 90.000
_cell_angle_beta 97.240
_cell_angle_gamma 90.000
_cell_length_a 7.6063
_cell_length_b 8.6220
_cell_length_c 8.7490
_cell_volume 569.20
_cod_database_code 6000556

loop_
_atom_site_label
_atom_site_fract_x
_atom_site_fract_y
_atom_site_fract_z
? ? ? ?
